data_7153273
loop_
_publ_author_name
'Dodd, David W.'
'Swanick, Kalen N.'
'Price, Jacquelyn T.'
'Brazeau, Allison L.'
'Ferguson, M. J.'
'Jones, Nathan D.'
'Hudson, Robert H. E.'

_publ_section_title
;
 Blue fluorescent deoxycytidine analogues: convergent synthesis,
 solid-state and electronic structure, and solvatochromism.
;
_journal_issue 3
_journal_name_full 'Organic &amp; biomolecular chemistry'
_journal_page_first 663
_journal_page_last 666
_journal_paper_doi 10.1039/b919921g
_journal_volume 8
_journal_year 2010
_chemical_absolute_configuration syn
_chemical_formula_sum 'C17.5 H21 N6 O5'
_chemical_formula_weight 395.40
_chemical_name_systematic
;
?
;
_space_group_IT_number 4
_symmetry_cell_setting monoclinic
_symmetry_space_group_name_Hall 'P 2yb'
_symmetry_space_group_name_H-M 'P 1 21 1'
_atom_sites_solution_hydrogens geom
_atom_sites_solution_primary direct
_atom_sites_solution_secondary difmap
_audit_creation_method SHELXL-97
_cell_angle_alpha 90.00
_cell_angle_beta 97.767(2)
_cell_angle_gamma 90.00
_cell_formula_units_Z 4
_cell_length_a 11.3994(14)
_cell_length_b 7.5273(9)
_cell_length_c 21.096(3)
_cell_measurement_reflns_used 2380
_cell_measurement_temperature 193(2)
_cell_measurement_theta_max 21.09
_cell_measurement_theta_min 2.47
_cell_volume 1793.6(4)
_computing_cell_refinement 'Bruker SAINT (Bruker, 1997)'
_computing_data_collection 'Bruker SMART (Bruker, 1997)'
_computing_data_reduction 'Bruker SAINT (Bruker, 1997)'
_computing_molecular_graphics 'Bruker SHELXTL (Bruker, 1997)'
_computing_publication_material 'Bruker SHELXTL (Bruker, 1997)'
_computing_structure_refinement 'SHELXL-97 (Sheldrick, 2008)'
_computing_structure_solution 'SHELXS-97 (Sheldrick, 1990)'
_diffrn_ambient_temperature 193(2)
_diffrn_detector_area_resol_mean 8.192
_diffrn_measured_fraction_theta_full 0.999
_diffrn_measured_fraction_theta_max 0.999
_diffrn_measurement_device_type 'Bruker PLATFORM diffractometer/SMART 1000 CCD area detector'
_diffrn_measurement_method '\w scans'
_diffrn_radiation_monochromator graphite
_diffrn_radiation_source 'fine-focus sealed tube'
_diffrn_radiation_type MoK\a
_diffrn_radiation_wavelength 0.71073
_diffrn_reflns_av_R_equivalents 0.0841
_diffrn_reflns_av_sigmaI/netI 0.0706
_diffrn_reflns_limit_h_max 14
_diffrn_reflns_limit_h_min -14
_diffrn_reflns_limit_k_max 9
_diffrn_reflns_limit_k_min -9
_diffrn_reflns_limit_l_max 27
_diffrn_reflns_limit_l_min -26
_diffrn_reflns_number 15357
_diffrn_reflns_theta_full 27.15
_diffrn_reflns_theta_max 27.15
_diffrn_reflns_theta_min 1.80
_exptl_absorpt_coefficient_mu 0.110
_exptl_absorpt_correction_T_max 0.9934
_exptl_absorpt_correction_T_min 0.9490
_exptl_absorpt_correction_type multi-scan
_exptl_absorpt_process_details 'SADABS (Sheldrick, 1996)'
_exptl_crystal_colour yellow
_exptl_crystal_density_diffrn 1.464
_exptl_crystal_density_method 'not measured'
_exptl_crystal_description rod
_exptl_crystal_F_000 832
_exptl_crystal_size_max 0.48
_exptl_crystal_size_mid 0.09
_exptl_crystal_size_min 0.06
_refine_diff_density_max 0.263
_refine_diff_density_min -0.335
_refine_diff_density_rms 0.055
_refine_ls_abs_structure_details 'Flack H D (1983), Acta Cryst. A39, 876-881'
_refine_ls_abs_structure_Flack 0.2(15)
_refine_ls_extinction_method none
_refine_ls_goodness_of_fit_ref 1.034
_refine_ls_hydrogen_treatment mixed
_refine_ls_matrix_type full
_refine_ls_number_parameters 531
_refine_ls_number_reflns 4291
_refine_ls_number_restraints 4
_refine_ls_restrained_S_all 1.033
_refine_ls_R_factor_all 0.0963
_refine_ls_R_factor_gt 0.0521
_refine_ls_shift/su_max 0.000
_refine_ls_shift/su_mean 0.000
_refine_ls_structure_factor_coef Fsqd
_refine_ls_weighting_details 'calc w=1/[\s^2^(Fo^2^)+(0.0506P)^2^+0.2804P] where P=(Fo^2^+2Fc^2^)/3'
_refine_ls_weighting_scheme calc
_refine_ls_wR_factor_gt 0.1009
_refine_ls_wR_factor_ref 0.1169
_reflns_number_gt 2873
_reflns_number_total 4291
_reflns_threshold_expression I>2\s(I)
_cod_data_source_file b919921g.txt
_cod_data_source_block 2
_cod_depositor_comments
;
The following automatic conversions were performed:

'_symmetry_cell_setting' value 'Monoclinic' changed to 'monoclinic'
according to /home/saulius/struct/CIF-dictionaries/cif_core.dic
dictionary named 'cif_core.dic' version 2.4.2 from 2011-04-26.

Automatic conversion script
Id: cif_fix_values 1891 2012-01-12 08:04:46Z andrius 
;
_cod_original_sg_symbol_H-M P2(1)
_cod_original_formula_sum 'C17.50 H21 N6 O5'
_cod_database_code 7153273

loop_
_symmetry_equiv_pos_as_xyz
'x, y, z'
'-x, y+1/2, -z'

loop_
_atom_site_label
_atom_site_type_symbol
_atom_site_fract_x
_atom_site_fract_y
_atom_site_fract_z
_atom_site_U_iso_or_equiv
_atom_site_adp_type
_atom_site_occupancy
_atom_site_symmetry_multiplicity
_atom_site_calc_flag
_atom_site_refinement_flags
_atom_site_disorder_assembly
_atom_site_disorder_group
O1A O -0.0130(2) 0.0365(4) 0.43085(14) 0.0385(8) Uani 1 1 d . . .
H1OA H -0.0842 0.0685 0.4249 0.046 Uiso 1 1 calc R . .
O2A O 0.2912(2) 0.1275(4) 0.61179(13) 0.0372(8) Uani 1 1 d . . .
H2OA H 0.2407 0.0791 0.6317 0.045 Uiso 1 1 calc R . .
O3A O 0.2170(2) -0.0516(4) 0.48877(12) 0.0260(6) Uani 1 1 d . . .
O4A O 0.5251(2) 0.0992(5) 0.42940(13) 0.0380(8) Uani 1 1 d . . .
N1A N 0.3302(3) 0.0364(5) 0.40804(14) 0.0268(8) Uani 1 1 d . . .
N2A N 0.4447(3) 0.0808(5) 0.32439(15) 0.0314(9) Uani 1 1 d . . .
N3A N 0.3613(3) 0.0636(6) 0.22043(15) 0.0382(10) Uani 1 1 d . . .
H3NA H 0.4306 0.0910 0.2092 0.046 Uiso 1 1 calc R . .
H3NB H 0.3002 0.0447 0.1909 0.046 Uiso 1 1 calc R . .
N4A N -0.0504(3) -0.0877(5) 0.21481(16) 0.0337(9) Uani 1 1 d . . .
N5A N 0.0126(4) -0.0568(10) 0.16778(18) 0.093(2) Uani 1 1 d . . .
N6A N 0.1214(4) -0.0201(10) 0.19403(18) 0.091(2) Uani 1 1 d . . .
C1A C 0.0550(4) 0.1639(6) 0.4701(2) 0.0386(11) Uani 1 1 d . . .
H1AA H 0.0015 0.2374 0.4925 0.046 Uiso 1 1 calc R . .
H1AB H 0.0960 0.2433 0.4428 0.046 Uiso 1 1 calc R . .
C2A C 0.1448(3) 0.0745(6) 0.51847(18) 0.0263(9) Uani 1 1 d . . .
H2A H 0.1026 0.0105 0.5503 0.032 Uiso 1 1 calc R . .
C3A C 0.2335(3) 0.2013(6) 0.55362(19) 0.0304(10) Uani 1 1 d . . .
H3A H 0.1971 0.3193 0.5607 0.036 Uiso 1 1 calc R . .
C4A C 0.3258(4) 0.2151(6) 0.50834(19) 0.0323(10) Uani 1 1 d . . .
H4AA H 0.4047 0.2437 0.5319 0.039 Uiso 1 1 calc R . .
H4AB H 0.3038 0.3073 0.4754 0.039 Uiso 1 1 calc R . .
C5A C 0.3251(3) 0.0314(6) 0.47845(17) 0.0253(9) Uani 1 1 d . . .
H5A H 0.3934 -0.0391 0.5001 0.030 Uiso 1 1 calc R . .
C6A C 0.4390(3) 0.0744(6) 0.38797(19) 0.0285(10) Uani 1 1 d . . .
C7A C 0.3487(3) 0.0506(6) 0.28196(18) 0.0284(10) Uani 1 1 d . . .
C8A C 0.2362(3) 0.0082(6) 0.30146(18) 0.0274(10) Uani 1 1 d . . .
C9A C 0.2332(3) 0.0027(6) 0.36549(19) 0.0294(10) Uani 1 1 d . . .
H9A H 0.1609 -0.0257 0.3808 0.035 Uiso 1 1 calc R . .
C10A C 0.1281(3) -0.0285(6) 0.25755(18) 0.0298(10) Uani 1 1 d . . .
C11A C 0.0175(3) -0.0692(6) 0.27073(19) 0.0318(10) Uani 1 1 d . . .
H11A H -0.0063 -0.0819 0.3119 0.038 Uiso 1 1 calc R . .
C12A C -0.1735(4) -0.1346(6) 0.2010(2) 0.0309(10) Uani 1 1 d . . .
C13A C -0.2408(4) -0.1521(7) 0.2502(2) 0.0377(12) Uani 1 1 d . . .
H13A H -0.2065 -0.1322 0.2932 0.045 Uiso 1 1 calc R . .
C14A C -0.3584(4) -0.1989(7) 0.2363(2) 0.0440(13) Uani 1 1 d . . .
H14A H -0.4051 -0.2133 0.2700 0.053 Uiso 1 1 calc R . .
C15A C -0.4086(4) -0.2250(7) 0.1736(2) 0.0421(12) Uani 1 1 d . . .
H15A H -0.4899 -0.2558 0.1641 0.051 Uiso 1 1 calc R . .
C16A C -0.3402(4) -0.2063(7) 0.1249(2) 0.0422(12) Uani 1 1 d . . .
H16A H -0.3749 -0.2234 0.0818 0.051 Uiso 1 1 calc R . .
C17A C -0.2221(4) -0.1630(6) 0.1381(2) 0.0377(12) Uani 1 1 d . . .
H17A H -0.1747 -0.1529 0.1045 0.045 Uiso 1 1 calc R . .
O1B O 0.0264(3) 0.0619(6) 0.94204(17) 0.0433(10) Uani 0.85 1 d P A 1
H1OB H -0.0328 0.0193 0.9191 0.052 Uiso 0.85 1 calc PR A 1
O1C O -0.0591(16) -0.104(3) 1.0060(9) 0.032(5) Uiso 0.15 1 d P A 2
H1OC H -0.1049 -0.0448 1.0260 0.039 Uiso 0.15 1 calc PR A 2
O2B O 0.2838(3) 0.1191(5) 1.07971(14) 0.0469(9) Uani 1 1 d . A .
H2OB H 0.3542 0.1551 1.0849 0.056 Uiso 1 1 calc R . .
O3B O 0.1738(2) -0.2331(4) 0.97518(13) 0.0346(7) Uani 1 1 d . A .
O4B O 0.4922(2) -0.2977(5) 0.91843(14) 0.0427(9) Uani 1 1 d . A .
N1B N 0.3009(3) -0.2131(5) 0.89621(14) 0.0265(8) Uani 1 1 d . A .
N2B N 0.4183(3) -0.2569(5) 0.81331(16) 0.0300(9) Uani 1 1 d . A .
N3B N 0.3400(3) -0.2291(6) 0.70928(15) 0.0357(10) Uani 1 1 d . A .
H3NC H 0.4074 -0.2690 0.6989 0.043 Uiso 1 1 calc R . .
H3ND H 0.2818 -0.2010 0.6791 0.043 Uiso 1 1 calc R . .
N4B N -0.0603(3) -0.0235(4) 0.69701(15) 0.0263(8) Uani 1 1 d . . .
N5B N 0.0170(3) 0.0061(6) 0.65561(16) 0.0386(10) Uani 1 1 d . . .
N6B N 0.1221(3) -0.0389(5) 0.68474(16) 0.0350(9) Uani 1 1 d . A .
C1B C 0.0367(4) -0.0158(7) 1.0041(2) 0.0393(12) Uani 1 1 d . . .
H1BA H -0.0245 -0.1088 1.0048 0.047 Uiso 0.85 1 calc PR A 1
H1BB H 0.0233 0.0762 1.0358 0.047 Uiso 0.85 1 calc PR A 1
H1BC H 0.0334 0.0866 1.0309 0.047 Uiso 0.15 1 d PR A 2
H1BD H 0.0337 0.0274 0.9611 0.047 Uiso 0.15 1 d PR A 2
C2B C 0.1564(3) -0.0959(6) 1.02166(19) 0.0297(10) Uani 1 1 d . A .
H2B H 0.1607 -0.1512 1.0650 0.036 Uiso 1 1 calc R . .
C3B C 0.2605(3) 0.0269(6) 1.02074(19) 0.0307(10) Uani 1 1 d . . .
H3B H 0.2434 0.1139 0.9849 0.037 Uiso 1 1 calc R A .
C4B C 0.3580(3) -0.0964(7) 1.0075(2) 0.0347(11) Uani 1 1 d . A .
H4BA H 0.3989 -0.1482 1.0477 0.042 Uiso 1 1 calc R . .
H4BB H 0.4167 -0.0339 0.9850 0.042 Uiso 1 1 calc R . .
C5B C 0.2934(3) -0.2388(7) 0.96531(18) 0.0330(11) Uani 1 1 d . . .
H5B H 0.3271 -0.3577 0.9789 0.040 Uiso 1 1 calc R A .
C6B C 0.4088(4) -0.2571(6) 0.8761(2) 0.0301(10) Uani 1 1 d . . .
C7B C 0.3259(3) -0.2114(6) 0.77033(18) 0.0265(9) Uani 1 1 d . . .
C8B C 0.2157(3) -0.1515(5) 0.79020(19) 0.0249(9) Uani 1 1 d . A .
C9B C 0.2092(3) -0.1583(6) 0.85380(19) 0.0271(10) Uani 1 1 d . . .
H9B H 0.1378 -0.1234 0.8689 0.032 Uiso 1 1 calc R A .
C10B C 0.1126(3) -0.0954(6) 0.74532(18) 0.0253(9) Uani 1 1 d . . .
C11B C -0.0044(3) -0.0852(6) 0.75288(18) 0.0290(10) Uani 1 1 d . A .
H11B H -0.0390 -0.1156 0.7899 0.035 Uiso 1 1 calc R . .
C12B C -0.1842(3) 0.0111(6) 0.67875(19) 0.0279(10) Uani 1 1 d . . .
C13B C -0.2611(4) -0.0101(7) 0.7226(2) 0.0432(13) Uani 1 1 d . . .
H13B H -0.2328 -0.0462 0.7651 0.052 Uiso 1 1 calc R . .
C14B C -0.3810(4) 0.0217(8) 0.7045(2) 0.0515(14) Uani 1 1 d . . .
H14B H -0.4349 0.0081 0.7348 0.062 Uiso 1 1 calc R . .
C15B C -0.4219(4) 0.0727(7) 0.6428(2) 0.0410(12) Uani 1 1 d . . .
H15B H -0.5039 0.0946 0.6304 0.049 Uiso 1 1 calc R . .
C16B C -0.3441(4) 0.0919(6) 0.5995(2) 0.0373(11) Uani 1 1 d . . .
H16B H -0.3729 0.1249 0.5568 0.045 Uiso 1 1 calc R . .
C17B C -0.2241(4) 0.0642(6) 0.6165(2) 0.0338(10) Uani 1 1 d . . .
H17B H -0.1702 0.0811 0.5864 0.041 Uiso 1 1 calc R . .
O1S O -0.1758(4) -0.0895(7) 0.87720(19) 0.0770(13) Uani 1 1 d . . .
H1SO H -0.1765 -0.1798 0.9006 0.092 Uiso 0.85 1 calc PR B 1
H1SD H -0.1361 -0.0812 0.9142 0.092 Uiso 0.15 1 d PR B 2
C1S C -0.2881(7) 0.0213(11) 0.8811(3) 0.105(3) Uani 1 1 d . . .
H1SA H -0.3092 0.0147 0.9246 0.126 Uiso 1 1 calc R . .
H1SB H -0.3534 -0.0255 0.8507 0.126 Uiso 1 1 calc R . .
H1SC H -0.2732 0.1453 0.8705 0.126 Uiso 1 1 calc R . .
O2S O -0.2398(2) 0.1603(5) 0.42652(16) 0.0424(8) Uani 1 1 d D . .
H2SA H -0.307(2) 0.111(5) 0.422(2) 0.051 Uiso 1 1 d D . .
H2SB H -0.241(3) 0.251(4) 0.450(2) 0.051 Uiso 1 1 d D . .

loop_
_atom_site_aniso_label
_atom_site_aniso_U_11
_atom_site_aniso_U_22
_atom_site_aniso_U_33
_atom_site_aniso_U_23
_atom_site_aniso_U_13
_atom_site_aniso_U_12
O1A 0.0197(14) 0.045(2) 0.0489(18) -0.0119(16) -0.0019(14) 0.0032(14)
O2A 0.0298(16) 0.056(2) 0.0252(16) 0.0032(15) 0.0030(12) -0.0044(16)
O3A 0.0221(14) 0.0301(17) 0.0272(14) 0.0034(13) 0.0086(11) 0.0014(13)
O4A 0.0176(14) 0.066(2) 0.0294(16) 0.0055(16) -0.0011(12) -0.0069(15)
N1A 0.0199(17) 0.040(2) 0.0201(16) 0.0044(16) 0.0011(14) -0.0020(16)
N2A 0.0230(18) 0.046(2) 0.0261(18) 0.0011(17) 0.0053(15) -0.0050(17)
N3A 0.0246(18) 0.065(3) 0.0253(18) 0.0017(19) 0.0052(15) -0.0076(19)
N4A 0.0247(19) 0.049(2) 0.0272(19) 0.0012(18) 0.0022(15) -0.0105(18)
N5A 0.041(3) 0.214(7) 0.026(2) 0.003(3) 0.007(2) -0.050(4)
N6A 0.036(2) 0.212(7) 0.026(2) 0.005(3) 0.0016(19) -0.049(4)
C1A 0.027(2) 0.037(3) 0.048(3) -0.009(2) -0.007(2) 0.002(2)
C2A 0.0204(19) 0.031(2) 0.028(2) 0.0015(18) 0.0052(16) 0.0017(18)
C3A 0.024(2) 0.035(3) 0.032(2) -0.002(2) 0.0018(18) 0.0010(19)
C4A 0.030(2) 0.038(3) 0.028(2) 0.0078(19) 0.0000(18) -0.008(2)
C5A 0.0164(19) 0.036(3) 0.023(2) 0.0076(19) 0.0036(16) -0.0053(18)
C6A 0.017(2) 0.038(3) 0.032(2) 0.001(2) 0.0077(18) -0.0055(19)
C7A 0.022(2) 0.035(3) 0.029(2) 0.002(2) 0.0089(18) -0.004(2)
C8A 0.026(2) 0.032(2) 0.024(2) 0.0030(19) 0.0046(17) -0.0048(19)
C9A 0.018(2) 0.038(3) 0.034(2) 0.003(2) 0.0069(18) -0.0031(19)
C10A 0.024(2) 0.041(3) 0.024(2) 0.0033(19) 0.0034(17) -0.0045(19)
C11A 0.030(2) 0.042(3) 0.024(2) 0.003(2) 0.0017(18) -0.003(2)
C12A 0.023(2) 0.033(3) 0.036(2) -0.0002(19) 0.0004(19) -0.0028(18)
C13A 0.030(2) 0.053(3) 0.029(2) 0.005(2) 0.001(2) -0.006(2)
C14A 0.028(2) 0.057(3) 0.048(3) 0.015(3) 0.009(2) -0.005(2)
C15A 0.025(2) 0.046(3) 0.054(3) -0.003(3) -0.001(2) -0.007(2)
C16A 0.030(3) 0.053(3) 0.040(3) -0.009(2) -0.007(2) -0.004(2)
C17A 0.034(3) 0.048(3) 0.032(3) -0.009(2) 0.007(2) -0.004(2)
O1B 0.032(2) 0.052(3) 0.043(2) 0.008(2) -0.0015(16) 0.0004(19)
O2B 0.0319(17) 0.070(3) 0.0403(19) -0.0253(18) 0.0103(14) -0.0144(18)
O3B 0.0277(16) 0.0438(19) 0.0335(16) -0.0065(15) 0.0086(13) -0.0079(14)
O4B 0.0280(17) 0.070(2) 0.0288(17) 0.0011(16) -0.0003(14) 0.0162(16)
N1B 0.0230(18) 0.037(2) 0.0203(17) 0.0024(16) 0.0055(14) 0.0043(16)
N2B 0.0215(18) 0.043(2) 0.0272(19) -0.0014(17) 0.0083(15) 0.0054(17)
N3B 0.0236(18) 0.061(3) 0.0235(18) 0.0023(19) 0.0051(15) 0.0197(19)
N4B 0.0197(17) 0.030(2) 0.0296(19) 0.0007(15) 0.0030(14) 0.0033(15)
N5B 0.0251(19) 0.061(3) 0.0312(19) 0.0060(19) 0.0076(16) 0.0031(19)
N6B 0.0217(18) 0.054(3) 0.0290(19) 0.0050(18) 0.0022(15) 0.0061(18)
C1B 0.028(2) 0.055(3) 0.036(2) 0.002(2) 0.009(2) -0.002(2)
C2B 0.027(2) 0.040(3) 0.023(2) 0.000(2) 0.0080(17) 0.002(2)
C3B 0.021(2) 0.042(3) 0.030(2) -0.006(2) 0.0066(17) -0.005(2)
C4B 0.025(2) 0.051(3) 0.029(2) -0.004(2) 0.0051(18) -0.003(2)
C5B 0.023(2) 0.050(3) 0.025(2) 0.000(2) 0.0022(18) 0.002(2)
C6B 0.025(2) 0.033(3) 0.033(2) -0.002(2) 0.0028(19) 0.0033(19)
C7B 0.025(2) 0.030(2) 0.025(2) 0.0017(19) 0.0044(18) -0.0003(19)
C8B 0.020(2) 0.026(2) 0.030(2) -0.0020(18) 0.0032(17) 0.0034(17)
C9B 0.016(2) 0.033(3) 0.032(2) -0.0043(18) 0.0026(18) 0.0004(18)
C10B 0.026(2) 0.028(2) 0.022(2) -0.0011(18) 0.0032(17) -0.0011(18)
C11B 0.024(2) 0.039(3) 0.025(2) 0.006(2) 0.0071(18) 0.003(2)
C12B 0.0192(19) 0.032(3) 0.032(2) -0.0009(19) 0.0012(17) 0.0047(18)
C13B 0.028(2) 0.060(4) 0.041(3) 0.013(2) 0.003(2) 0.006(2)
C14B 0.021(2) 0.079(4) 0.055(3) 0.012(3) 0.008(2) 0.009(3)
C15B 0.025(2) 0.047(3) 0.048(3) 0.001(2) -0.006(2) 0.006(2)
C16B 0.036(3) 0.041(3) 0.031(2) -0.005(2) -0.008(2) 0.006(2)
C17B 0.032(2) 0.037(3) 0.032(2) -0.003(2) 0.0010(19) 0.004(2)
O1S 0.079(3) 0.086(3) 0.060(3) 0.015(2) -0.013(2) -0.025(3)
C1S 0.142(7) 0.080(6) 0.091(5) -0.023(5) 0.003(5) -0.016(6)
O2S 0.0241(16) 0.042(2) 0.062(2) -0.0192(17) 0.0087(15) -0.0026(15)

loop_
_atom_type_symbol
_atom_type_description
_atom_type_scat_dispersion_real
_atom_type_scat_dispersion_imag
_atom_type_scat_source
C C 0.0033 0.0016 'International Tables Vol C Tables 4.2.6.8 and 6.1.1.4'
H H 0.0000 0.0000 'International Tables Vol C Tables 4.2.6.8 and 6.1.1.4'
N N 0.0061 0.0033 'International Tables Vol C Tables 4.2.6.8 and 6.1.1.4'
O O 0.0106 0.0060 'International Tables Vol C Tables 4.2.6.8 and 6.1.1.4'

loop_
_geom_angle_atom_site_label_1
_geom_angle_atom_site_label_2
_geom_angle_atom_site_label_3
_geom_angle
C1A O1A H1OA 109.5
C3A O2A H2OA 109.5
C5A O3A C2A 109.3(3)
C9A N1A C6A 121.3(3)
C9A N1A C5A 121.2(3)
C6A N1A C5A 117.6(3)
C7A N2A C6A 120.9(3)
C7A N3A H3NA 120.0
C7A N3A H3NB 120.0
H3NA N3A H3NB 120.0
N5A N4A C11A 109.7(3)
N5A N4A C12A 120.4(4)
C11A N4A C12A 130.0(4)
N6A N5A N4A 107.3(3)
N5A N6A C10A 109.6(4)
O1A C1A C2A 111.1(4)
O1A C1A H1AA 109.4
C2A C1A H1AA 109.4
O1A C1A H1AB 109.4
C2A C1A H1AB 109.4
H1AA C1A H1AB 108.0
O3A C2A C1A 111.9(3)
O3A C2A C3A 104.1(3)
C1A C2A C3A 113.6(4)
O3A C2A H2A 109.0
C1A C2A H2A 109.0
C3A C2A H2A 109.0
O2A C3A C2A 112.1(3)
O2A C3A C4A 106.9(3)
C2A C3A C4A 102.1(3)
O2A C3A H3A 111.7
C2A C3A H3A 111.7
C4A C3A H3A 111.7
C3A C4A C5A 103.5(3)
C3A C4A H4AA 111.1
C5A C4A H4AA 111.1
C3A C4A H4AB 111.1
C5A C4A H4AB 111.1
H4AA C4A H4AB 109.0
O3A C5A N1A 108.3(3)
O3A C5A C4A 107.0(3)
N1A C5A C4A 113.0(3)
O3A C5A H5A 109.5
N1A C5A H5A 109.5
C4A C5A H5A 109.5
O4A C6A N2A 123.8(3)
O4A C6A N1A 118.0(3)
N2A C6A N1A 118.2(3)
N3A C7A N2A 117.1(3)
N3A C7A C8A 121.0(4)
N2A C7A C8A 121.9(3)
C9A C8A C7A 115.8(4)
C9A C8A C10A 119.5(4)
C7A C8A C10A 124.7(3)
N1A C9A C8A 121.9(4)
N1A C9A H9A 119.1
C8A C9A H9A 119.1
N6A C10A C11A 106.7(4)
N6A C10A C8A 123.8(4)
C11A C10A C8A 129.5(4)
N4A C11A C10A 106.7(4)
N4A C11A H11A 126.7
C10A C11A H11A 126.7
C13A C12A C17A 121.1(4)
C13A C12A N4A 119.9(4)
C17A C12A N4A 119.1(4)
C12A C13A C14A 119.3(4)
C12A C13A H13A 120.4
C14A C13A H13A 120.4
C13A C14A C15A 120.3(4)
C13A C14A H14A 119.9
C15A C14A H14A 119.9
C16A C15A C14A 119.7(4)
C16A C15A H15A 120.1
C14A C15A H15A 120.1
C17A C16A C15A 120.7(4)
C17A C16A H16A 119.7
C15A C16A H16A 119.7
C16A C17A C12A 119.0(4)
C16A C17A H17A 120.5
C12A C17A H17A 120.5
C1B O1B H1OB 109.5
C1B O1B H1BD 10.7
H1OB O1B H1BD 108.3
C1B O1C H1OC 109.5
C3B O2B H2OB 109.5
C5B O3B C2B 110.1(3)
C9B N1B C6B 120.5(3)
C9B N1B C5B 123.4(3)
C6B N1B C5B 116.0(3)
C7B N2B C6B 120.5(3)
C7B N3B H3NC 120.0
C7B N3B H3ND 120.0
H3NC N3B H3ND 120.0
N5B N4B C11B 110.7(3)
N5B N4B C12B 120.3(3)
C11B N4B C12B 129.0(3)
N6B N5B N4B 106.9(3)
N5B N6B C10B 109.6(3)
O1C C1B O1B 106.1(9)
O1C C1B C2B 122.6(10)
O1B C1B C2B 110.7(4)
O1C C1B H1BA 14.0
O1B C1B H1BA 109.5
C2B C1B H1BA 109.5
O1C C1B H1BB 97.4
O1B C1B H1BB 109.5
C2B C1B H1BB 109.5
H1BA C1B H1BB 108.1
O1C C1B H1BC 107.1
O1B C1B H1BC 101.9
C2B C1B H1BC 106.6
H1BA C1B H1BC 118.3
H1BB C1B H1BC 10.7
O1C C1B H1BD 106.5
O1B C1B H1BD 5.3
C2B C1B H1BD 106.7
H1BA C1B H1BD 108.6
H1BB C1B H1BD 114.4
H1BC C1B H1BD 106.6
O3B C2B C1B 108.8(3)
O3B C2B C3B 104.3(3)
C1B C2B C3B 116.4(4)
O3B C2B H2B 109.0
C1B C2B H2B 109.0
C3B C2B H2B 109.0
O2B C3B C4B 114.2(3)
O2B C3B C2B 110.1(3)
C4B C3B C2B 103.1(4)
O2B C3B H3B 109.7
C4B C3B H3B 109.7
C2B C3B H3B 109.7
C3B C4B C5B 103.5(3)
C3B C4B H4BA 111.1
C5B C4B H4BA 111.1
C3B C4B H4BB 111.1
C5B C4B H4BB 111.1
H4BA C4B H4BB 109.0
O3B C5B N1B 109.1(3)
O3B C5B C4B 107.1(3)
N1B C5B C4B 113.4(4)
O3B C5B H5B 109.1
N1B C5B H5B 109.1
C4B C5B H5B 109.1
O4B C6B N2B 123.4(4)
O4B C6B N1B 117.2(4)
N2B C6B N1B 119.4(3)
N3B C7B N2B 116.4(3)
N3B C7B C8B 122.4(3)
N2B C7B C8B 121.1(3)
C9B C8B C7B 116.1(3)
C9B C8B C10B 120.3(3)
C7B C8B C10B 123.5(3)
N1B C9B C8B 121.9(4)
N1B C9B H9B 119.0
C8B C9B H9B 119.0
N6B C10B C11B 107.1(3)
N6B C10B C8B 122.4(3)
C11B C10B C8B 130.5(4)
N4B C11B C10B 105.8(3)
N4B C11B H11B 127.1
C10B C11B H11B 127.1
C13B C12B C17B 121.0(4)
C13B C12B N4B 119.6(4)
C17B C12B N4B 119.3(4)
C12B C13B C14B 119.5(4)
C12B C13B H13B 120.3
C14B C13B H13B 120.3
C15B C14B C13B 120.1(4)
C15B C14B H14B 119.9
C13B C14B H14B 119.9
C16B C15B C14B 119.7(4)
C16B C15B H15B 120.2
C14B C15B H15B 120.2
C15B C16B C17B 121.4(4)
C15B C16B H16B 119.3
C17B C16B H16B 119.3
C16B C17B C12B 118.3(4)
C16B C17B H17B 120.8
C12B C17B H17B 120.8
C1S O1S H1SO 109.5
C1S O1S H1SD 104.7
O1S C1S H1SA 109.5
O1S C1S H1SB 109.5
H1SA C1S H1SB 109.5
O1S C1S H1SC 109.5
H1SA C1S H1SC 109.5
H1SB C1S H1SC 109.5
H2SA O2S H2SB 109.8(17)

loop_
_geom_bond_atom_site_label_1
_geom_bond_atom_site_label_2
_geom_bond_distance
O1A C1A 1.425(5)
O1A H1OA 0.8400
O2A C3A 1.424(5)
O2A H2OA 0.8400
O3A C5A 1.425(4)
O3A C2A 1.453(5)
O4A C6A 1.237(4)
N1A C9A 1.351(5)
N1A C6A 1.394(5)
N1A C5A 1.495(5)
N2A C7A 1.337(5)
N2A C6A 1.353(5)
N3A C7A 1.329(5)
N3A H3NA 0.8800
N3A H3NB 0.8800
N4A N5A 1.322(5)
N4A C11A 1.329(5)
N4A C12A 1.437(5)
N5A N6A 1.317(5)
N6A C10A 1.333(5)
C1A C2A 1.504(5)
C1A H1AA 0.9900
C1A H1AB 0.9900
C2A C3A 1.510(6)
C2A H2A 1.0000
C3A C4A 1.517(6)
C3A H3A 1.0000
C4A C5A 1.519(6)
C4A H4AA 0.9900
C4A H4AB 0.9900
C5A H5A 1.0000
C7A C8A 1.435(5)
C8A C9A 1.356(5)
C8A C10A 1.464(5)
C9A H9A 0.9500
C10A C11A 1.362(5)
C11A H11A 0.9500
C12A C13A 1.378(6)
C12A C17A 1.384(6)
C13A C14A 1.379(6)
C13A H13A 0.9500
C14A C15A 1.383(6)
C14A H14A 0.9500
C15A C16A 1.379(6)
C15A H15A 0.9500
C16A C17A 1.376(6)
C16A H16A 0.9500
C17A H17A 0.9500
O1B C1B 1.423(5)
O1B H1OB 0.8400
O1B H1BD 0.4757
O1C C1B 1.283(19)
O1C H1OC 0.8400
O2B C3B 1.418(5)
O2B H2OB 0.8400
O3B C5B 1.407(5)
O3B C2B 1.456(5)
O4B C6B 1.251(5)
N1B C9B 1.345(5)
N1B C6B 1.395(5)
N1B C5B 1.484(5)
N2B C7B 1.338(5)
N2B C6B 1.343(5)
N3B C7B 1.326(5)
N3B H3NC 0.8800
N3B H3ND 0.8800
N4B N5B 1.340(4)
N4B C11B 1.345(5)
N4B C12B 1.437(5)
N5B N6B 1.315(4)
N6B C10B 1.365(5)
C1B C2B 1.492(6)
C1B H1BA 0.9900
C1B H1BB 0.9900
C1B H1BC 0.9600
C1B H1BD 0.9600
C2B C3B 1.506(6)
C2B H2B 1.0000
C3B C4B 1.502(6)
C3B H3B 1.0000
C4B C5B 1.519(6)
C4B H4BA 0.9900
C4B H4BB 0.9900
C5B H5B 1.0000
C7B C8B 1.449(5)
C8B C9B 1.355(5)
C8B C10B 1.467(5)
C9B H9B 0.9500
C10B C11B 1.367(5)
C11B H11B 0.9500
C12B C13B 1.367(6)
C12B C17B 1.390(6)
C13B C14B 1.389(6)
C13B H13B 0.9500
C14B C15B 1.378(6)
C14B H14B 0.9500
C15B C16B 1.365(6)
C15B H15B 0.9500
C16B C17B 1.382(6)
C16B H16B 0.9500
C17B H17B 0.9500
O1S C1S 1.539(8)
O1S H1SO 0.8400
O1S H1SD 0.8500
C1S H1SA 0.9800
C1S H1SB 0.9800
C1S H1SC 0.9800
O2S H2SA 0.850(10)
O2S H2SB 0.848(10)

loop_
_geom_hbond_atom_site_label_D
_geom_hbond_atom_site_label_H
_geom_hbond_atom_site_label_A
_geom_hbond_distance_DH
_geom_hbond_distance_HA
_geom_hbond_distance_DA
_geom_hbond_angle_DHA
_geom_hbond_site_symmetry_A
O1A H1OA O2S 0.84 1.91 2.738(4) 169.4 .
O2A H2OA N6B 0.84 2.07 2.907(4) 177.3 .
N3A H3NA N2B 0.88 2.17 3.022(5) 161.8 2_656
N3A H3NB N6A 0.88 2.11 2.788(5) 133.7 .
O1B H1OB O1S 0.84 1.93 2.763(5) 172.1 .
O2B H2OB O4B 0.84 1.80 2.624(4) 167.8 2_657
N3B H3NC N2A 0.88 2.14 3.007(5) 168.1 2_646
N3B H3ND N6B 0.88 2.21 2.853(5) 129.8 .
O1S H1SO O2B 0.84 2.02 2.730(5) 141.1 2_547
O1S H1SD O1C 0.85 2.02 2.862(19) 168.9 .
O2S H2SA O4A 0.85(3) 1.94(2) 2.729(4) 154(4) 1_455
O2S H2SB O3A 0.85(4) 1.96(4) 2.800(4) 171(4) 2_556

loop_
_geom_torsion_atom_site_label_1
_geom_torsion_atom_site_label_2
_geom_torsion_atom_site_label_3
_geom_torsion_atom_site_label_4
_geom_torsion
C11A N4A N5A N6A 0.6(8)
C12A N4A N5A N6A -179.0(5)
N4A N5A N6A C10A 0.4(9)
C5A O3A C2A C1A 96.6(4)
C5A O3A C2A C3A -26.5(4)
O1A C1A C2A O3A 52.3(5)
O1A C1A C2A C3A 169.8(3)
O3A C2A C3A O2A -77.3(4)
C1A C2A C3A O2A 160.8(3)
O3A C2A C3A C4A 36.8(4)
C1A C2A C3A C4A -85.2(4)
O2A C3A C4A C5A 84.5(4)
C2A C3A C4A C5A -33.4(4)
C2A O3A C5A N1A -117.1(3)
C2A O3A C5A C4A 4.9(4)
C9A N1A C5A O3A 13.4(5)
C6A N1A C5A O3A -165.6(4)
C9A N1A C5A C4A -104.9(4)
C6A N1A C5A C4A 76.1(5)
C3A C4A C5A O3A 18.4(4)
C3A C4A C5A N1A 137.4(3)
C7A N2A C6A O4A 179.2(4)
C7A N2A C6A N1A -0.4(6)
C9A N1A C6A O4A -178.0(4)
C5A N1A C6A O4A 1.0(6)
C9A N1A C6A N2A 1.5(6)
C5A N1A C6A N2A -179.4(4)
C6A N2A C7A N3A 178.5(4)
C6A N2A C7A C8A -0.7(7)
N3A C7A C8A C9A -178.5(4)
N2A C7A C8A C9A 0.7(7)
N3A C7A C8A C10A 1.6(7)
N2A C7A C8A C10A -179.2(4)
C6A N1A C9A C8A -1.6(6)
C5A N1A C9A C8A 179.4(4)
C7A C8A C9A N1A 0.4(6)
C10A C8A C9A N1A -179.6(4)
N5A N6A C10A C11A -1.1(8)
N5A N6A C10A C8A -178.8(6)
C9A C8A C10A N6A 177.5(5)
C7A C8A C10A N6A -2.6(8)
C9A C8A C10A C11A 0.4(7)
C7A C8A C10A C11A -179.7(5)
N5A N4A C11A C10A -1.3(6)
C12A N4A C11A C10A 178.3(4)
N6A C10A C11A N4A 1.4(6)
C8A C10A C11A N4A 179.0(4)
N5A N4A C12A C13A -174.6(6)
C11A N4A C12A C13A 5.8(7)
N5A N4A C12A C17A 6.0(7)
C11A N4A C12A C17A -173.5(5)
C17A C12A C13A C14A 0.0(7)
N4A C12A C13A C14A -179.3(4)
C12A C13A C14A C15A -1.1(8)
C13A C14A C15A C16A 0.8(8)
C14A C15A C16A C17A 0.5(8)
C15A C16A C17A C12A -1.5(7)
C13A C12A C17A C16A 1.2(7)
N4A C12A C17A C16A -179.4(4)
C11B N4B N5B N6B 0.7(5)
C12B N4B N5B N6B -179.2(4)
N4B N5B N6B C10B -0.8(5)
C5B O3B C2B C1B 145.9(4)
C5B O3B C2B C3B 21.1(4)
O1C C1B C2B O3B 66.1(11)
O1B C1B C2B O3B -60.2(5)
O1C C1B C2B C3B -176.5(10)
O1B C1B C2B C3B 57.2(5)
O3B C2B C3B O2B -155.3(3)
C1B C2B C3B O2B 84.8(4)
O3B C2B C3B C4B -33.1(4)
C1B C2B C3B C4B -152.9(4)
O2B C3B C4B C5B 152.0(4)
C2B C3B C4B C5B 32.6(4)
C2B O3B C5B N1B -123.3(4)
C2B O3B C5B C4B -0.3(5)
C9B N1B C5B O3B 12.0(6)
C6B N1B C5B O3B -165.2(4)
C9B N1B C5B C4B -107.2(5)
C6B N1B C5B C4B 75.6(5)
C3B C4B C5B O3B -20.6(4)
C3B C4B C5B N1B 99.7(4)
C7B N2B C6B O4B -179.8(4)
C7B N2B C6B N1B 1.4(6)
C9B N1B C6B O4B 176.2(4)
C5B N1B C6B O4B -6.5(6)
C9B N1B C6B N2B -4.8(6)
C5B N1B C6B N2B 172.4(4)
C6B N2B C7B N3B -174.6(4)
C6B N2B C7B C8B 3.6(6)
N3B C7B C8B C9B 172.9(4)
N2B C7B C8B C9B -5.1(6)
N3B C7B C8B C10B -3.7(7)
N2B C7B C8B C10B 178.3(4)
C6B N1B C9B C8B 3.1(6)
C5B N1B C9B C8B -173.9(4)
C7B C8B C9B N1B 1.7(6)
C10B C8B C9B N1B 178.4(4)
N5B N6B C10B C11B 0.5(5)
N5B N6B C10B C8B -178.8(4)
C9B C8B C10B N6B 161.3(4)
C7B C8B C10B N6B -22.2(6)
C9B C8B C10B C11B -17.8(7)
C7B C8B C10B C11B 158.6(5)
N5B N4B C11B C10B -0.4(5)
C12B N4B C11B C10B 179.5(4)
N6B C10B C11B N4B 0.0(5)
C8B C10B C11B N4B 179.2(4)
N5B N4B C12B C13B -176.3(4)
C11B N4B C12B C13B 3.7(7)
N5B N4B C12B C17B 4.2(6)
C11B N4B C12B C17B -175.8(4)
C17B C12B C13B C14B 0.2(8)
N4B C12B C13B C14B -179.3(5)
C12B C13B C14B C15B 0.5(8)
C13B C14B C15B C16B 0.0(8)
C14B C15B C16B C17B -1.2(8)
C15B C16B C17B C12B 1.8(7)
C13B C12B C17B C16B -1.3(7)
N4B C12B C17B C16B 178.2(4)
